data_7153361
loop_
_publ_author_name
'Rao, Weidong'
'Chan, Philip Wai Hong'

_publ_section_title
;
 Unexpected iron(III) chloride-catalysed dimerisation of
 1,1,3-trisubstituted-prop-2-yn-1-ols as an expedient route to highly
 conjugated indenes.
;
_journal_issue 17
_journal_name_full 'Organic &amp; biomolecular chemistry'
_journal_page_first 4016
_journal_page_last 4025
_journal_paper_doi 10.1039/c003522j
_journal_volume 8
_journal_year 2010
_chemical_formula_moiety 'C38 H32'
_chemical_formula_sum 'C38 H32'
_chemical_formula_weight 488.64
_chemical_name_systematic
;

?

;
_space_group_IT_number 61
_symmetry_cell_setting orthorhombic
_symmetry_space_group_name_Hall '-P 2ac 2ab'
_symmetry_space_group_name_H-M 'P b c a'
_atom_sites_solution_hydrogens geom
_atom_sites_solution_primary direct
_atom_sites_solution_secondary difmap
_audit_creation_method SHELXL-97
_cell_angle_alpha 90.00
_cell_angle_beta 90.00
_cell_angle_gamma 90.00
_cell_formula_units_Z 8
_cell_length_a 15.1281(4)
_cell_length_b 18.3334(6)
_cell_length_c 19.8424(6)
_cell_measurement_reflns_used 7144
_cell_measurement_temperature 173(2)
_cell_measurement_theta_max 22.20
_cell_measurement_theta_min 2.45
_cell_volume 5503.3(3)
_computing_cell_refinement 'Bruker SMART'
_computing_data_collection 'Bruker SMART'
_computing_data_reduction 'Bruker SAINT'
_computing_molecular_graphics 'Bruker SHELXTL'
_computing_publication_material 'Bruker SHELXTL'
_computing_structure_refinement 'SHELXL-97 (Sheldrick, 1997)'
_computing_structure_solution 'SHELXS-97 (Sheldrick, 1990)'
_diffrn_ambient_temperature 173(2)
_diffrn_measured_fraction_theta_full 0.997
_diffrn_measured_fraction_theta_max 0.997
_diffrn_measurement_device_type 'CCD area detector'
_diffrn_measurement_method 'phi and omega scans'
_diffrn_radiation_monochromator graphite
_diffrn_radiation_source 'fine-focus sealed tube'
_diffrn_radiation_type MoK\a
_diffrn_radiation_wavelength 0.71073
_diffrn_reflns_av_R_equivalents 0.0691
_diffrn_reflns_av_sigmaI/netI 0.0469
_diffrn_reflns_limit_h_max 19
_diffrn_reflns_limit_h_min -18
_diffrn_reflns_limit_k_max 23
_diffrn_reflns_limit_k_min -23
_diffrn_reflns_limit_l_max 25
_diffrn_reflns_limit_l_min -25
_diffrn_reflns_number 58764
_diffrn_reflns_theta_full 26.81
_diffrn_reflns_theta_max 26.81
_diffrn_reflns_theta_min 2.45
_exptl_absorpt_coefficient_mu 0.066
_exptl_absorpt_correction_T_max 0.9947
_exptl_absorpt_correction_T_min 0.9803
_exptl_absorpt_correction_type multi-scan
_exptl_absorpt_process_details sadabs
_exptl_crystal_colour colourless
_exptl_crystal_density_diffrn 1.180
_exptl_crystal_density_method 'not measured'
_exptl_crystal_description plate
_exptl_crystal_F_000 2080
_exptl_crystal_size_max 0.30
_exptl_crystal_size_mid 0.24
_exptl_crystal_size_min 0.08
_refine_diff_density_max 0.480
_refine_diff_density_min -0.318
_refine_diff_density_rms 0.076
_refine_ls_extinction_method none
_refine_ls_goodness_of_fit_ref 1.047
_refine_ls_hydrogen_treatment constr
_refine_ls_matrix_type full
_refine_ls_number_parameters 344
_refine_ls_number_reflns 5873
_refine_ls_number_restraints 0
_refine_ls_restrained_S_all 1.047
_refine_ls_R_factor_all 0.1146
_refine_ls_R_factor_gt 0.0730
_refine_ls_shift/su_max 0.001
_refine_ls_shift/su_mean 0.000
_refine_ls_structure_factor_coef Fsqd
_refine_ls_weighting_details 'calc w=1/[\s^2^(Fo^2^)+(0.1102P)^2^+3.3980P] where P=(Fo^2^+2Fc^2^)/3'
_refine_ls_weighting_scheme calc
_refine_ls_wR_factor_gt 0.1831
_refine_ls_wR_factor_ref 0.2103
_reflns_number_gt 3824
_reflns_number_total 5873
_reflns_threshold_expression >2sigma(I)
_cod_data_source_file c003522j.txt
_cod_data_source_block chan27o
_cod_depositor_comments
;
The following automatic conversions were performed:

'_symmetry_cell_setting' value 'Orthorhombic' changed to
'orthorhombic' according to
/home/saulius/struct/CIF-dictionaries/cif_core.dic dictionary named
'cif_core.dic' version 2.4.2 from 2011-04-26.

Automatic conversion script
Id: cif_fix_values 1891 2012-01-12 08:04:46Z andrius 
;
_cod_original_sg_symbol_H-M Pbca
_cod_database_code 7153361

loop_
_symmetry_equiv_pos_as_xyz
'x, y, z'
'-x+1/2, -y, z+1/2'
'-x, y+1/2, -z+1/2'
'x+1/2, -y+1/2, -z'
'-x, -y, -z'
'x-1/2, y, -z-1/2'
'x, -y-1/2, z-1/2'
'-x-1/2, y-1/2, z'

loop_
_atom_site_label
_atom_site_type_symbol
_atom_site_fract_x
_atom_site_fract_y
_atom_site_fract_z
_atom_site_U_iso_or_equiv
_atom_site_adp_type
_atom_site_occupancy
_atom_site_symmetry_multiplicity
_atom_site_calc_flag
_atom_site_refinement_flags
C1 C 0.31144(17) -0.11409(15) 0.31724(15) 0.0353(6) Uani 1 1 d .
H1 H 0.3104 -0.1048 0.2701 0.042 Uiso 1 1 calc R
C2 C 0.25339(18) -0.16479(16) 0.34509(17) 0.0420(7) Uani 1 1 d .
H2 H 0.2140 -0.1909 0.3167 0.050 Uiso 1 1 calc R
C3 C 0.2527(2) -0.17732(16) 0.41324(18) 0.0471(8) Uani 1 1 d .
H3 H 0.2129 -0.2118 0.4320 0.057 Uiso 1 1 calc R
C4 C 0.3101(2) -0.13958(18) 0.45418(17) 0.0536(9) Uani 1 1 d .
H4 H 0.3093 -0.1479 0.5014 0.064 Uiso 1 1 calc R
C5 C 0.3690(2) -0.08949(17) 0.42715(15) 0.0443(8) Uani 1 1 d .
H5 H 0.4082 -0.0637 0.4559 0.053 Uiso 1 1 calc R
C6 C 0.37080(16) -0.07708(13) 0.35824(13) 0.0276(6) Uani 1 1 d .
C7 C 0.43478(15) -0.02827(13) 0.32971(13) 0.0265(5) Uani 1 1 d .
C8 C 0.49097(15) 0.01011(13) 0.30650(12) 0.0255(5) Uani 1 1 d .
C9 C 0.56079(15) 0.05641(13) 0.27703(12) 0.0229(5) Uani 1 1 d .
C10 C 0.56635(14) 0.04293(13) 0.20142(12) 0.0246(5) Uani 1 1 d .
C11 C 0.58566(17) -0.02057(15) 0.16707(13) 0.0335(6) Uani 1 1 d .
H11 H 0.5971 -0.0647 0.1907 0.040 Uiso 1 1 calc R
C12 C 0.58790(19) -0.01835(16) 0.09698(14) 0.0403(7) Uani 1 1 d .
H12 H 0.6020 -0.0613 0.0725 0.048 Uiso 1 1 calc R
C13 C 0.56987(17) 0.04546(17) 0.06242(13) 0.0377(7) Uani 1 1 d .
H13 H 0.5713 0.0455 0.0146 0.045 Uiso 1 1 calc R
C14 C 0.54963(15) 0.10952(15) 0.09662(13) 0.0302(6) Uani 1 1 d .
H14 H 0.5374 0.1533 0.0728 0.036 Uiso 1 1 calc R
C15 C 0.54779(14) 0.10779(13) 0.16686(12) 0.0237(5) Uani 1 1 d .
C16 C 0.52896(14) 0.16572(13) 0.21603(11) 0.0222(5) Uani 1 1 d .
C17 C 0.50577(15) 0.24098(13) 0.19268(12) 0.0261(5) Uani 1 1 d .
H17 H 0.5575 0.2624 0.1683 0.031 Uiso 1 1 calc R
C18 C 0.46603(17) 0.29917(14) 0.23996(13) 0.0320(6) Uani 1 1 d .
H18A H 0.4341 0.2786 0.2792 0.038 Uiso 1 1 calc R
H18B H 0.5088 0.3370 0.2543 0.038 Uiso 1 1 calc R
C19 C 0.40499(18) 0.32330(15) 0.18196(15) 0.0383(7) Uani 1 1 d .
H19A H 0.3429 0.3313 0.1958 0.046 Uiso 1 1 calc R
H19B H 0.4278 0.3654 0.1559 0.046 Uiso 1 1 calc R
C20 C 0.42138(19) 0.24910(16) 0.14807(16) 0.0406(7) Uani 1 1 d .
H20A H 0.4338 0.2523 0.0992 0.049 Uiso 1 1 calc R
H20B H 0.3751 0.2123 0.1575 0.049 Uiso 1 1 calc R
C21 C 0.53450(14) 0.13882(13) 0.27909(11) 0.0218(5) Uani 1 1 d .
C22 C 0.52328(14) 0.17737(12) 0.34415(11) 0.0221(5) Uani 1 1 d .
C23 C 0.58298(15) 0.22589(14) 0.36395(12) 0.0269(5) Uani 1 1 d .
C24 C 0.5873(2) 0.28289(16) 0.41957(14) 0.0413(7) Uani 1 1 d .
H24A H 0.6093 0.2639 0.4632 0.050 Uiso 1 1 calc R
H24B H 0.5319 0.3108 0.4256 0.050 Uiso 1 1 calc R
C25 C 0.6578(3) 0.3228(2) 0.37763(18) 0.0680(11) Uani 1 1 d .
H25A H 0.7124 0.3341 0.4031 0.082 Uiso 1 1 calc R
H25B H 0.6352 0.3666 0.3542 0.082 Uiso 1 1 calc R
C26 C 0.66617(17) 0.25534(17) 0.33167(15) 0.0399(7) Uani 1 1 d .
H26A H 0.6599 0.2663 0.2830 0.048 Uiso 1 1 calc R
H26B H 0.7195 0.2255 0.3404 0.048 Uiso 1 1 calc R
C27 C 0.44276(15) 0.16076(13) 0.38468(12) 0.0246(5) Uani 1 1 d .
C28 C 0.36176(15) 0.14905(14) 0.35288(13) 0.0274(6) Uani 1 1 d .
H28 H 0.3582 0.1520 0.3052 0.033 Uiso 1 1 calc R
C29 C 0.28612(17) 0.13310(15) 0.38997(13) 0.0341(6) Uani 1 1 d .
H29 H 0.2315 0.1252 0.3675 0.041 Uiso 1 1 calc R
C30 C 0.29025(19) 0.12875(16) 0.45900(14) 0.0399(7) Uani 1 1 d .
H30 H 0.2386 0.1180 0.4843 0.048 Uiso 1 1 calc R
C31 C 0.3699(2) 0.14008(17) 0.49141(14) 0.0436(7) Uani 1 1 d .
H31 H 0.3731 0.1368 0.5391 0.052 Uiso 1 1 calc R
C32 C 0.44536(18) 0.15625(15) 0.45453(13) 0.0362(6) Uani 1 1 d .
H32 H 0.4996 0.1644 0.4774 0.043 Uiso 1 1 calc R
C33 C 0.64923(15) 0.04523(13) 0.31390(12) 0.0237(5) Uani 1 1 d .
C34 C 0.65202(18) 0.02701(16) 0.38163(13) 0.0356(6) Uani 1 1 d .
H34 H 0.5985 0.0190 0.4055 0.043 Uiso 1 1 calc R
C35 C 0.73218(19) 0.02041(17) 0.41483(15) 0.0426(7) Uani 1 1 d .
H35 H 0.7329 0.0076 0.4612 0.051 Uiso 1 1 calc R
C36 C 0.81041(18) 0.03206(15) 0.38185(14) 0.0356(6) Uani 1 1 d .
H36 H 0.8651 0.0280 0.4050 0.043 Uiso 1 1 calc R
C37 C 0.80825(17) 0.04981(18) 0.31450(15) 0.0422(7) Uani 1 1 d .
H37 H 0.8620 0.0577 0.2908 0.051 Uiso 1 1 calc R
C38 C 0.72875(17) 0.05631(17) 0.28108(14) 0.0400(7) Uani 1 1 d .
H38 H 0.7286 0.0686 0.2346 0.048 Uiso 1 1 calc R

loop_
_atom_site_aniso_label
_atom_site_aniso_U_11
_atom_site_aniso_U_22
_atom_site_aniso_U_33
_atom_site_aniso_U_23
_atom_site_aniso_U_13
_atom_site_aniso_U_12
C1 0.0277(13) 0.0358(15) 0.0425(16) -0.0009(12) 0.0009(12) -0.0043(11)
C2 0.0278(14) 0.0380(16) 0.060(2) -0.0062(14) -0.0002(13) -0.0090(12)
C3 0.0376(16) 0.0329(16) 0.071(2) 0.0039(15) 0.0135(15) -0.0090(13)
C4 0.067(2) 0.0481(19) 0.0461(19) 0.0114(15) 0.0082(16) -0.0123(17)
C5 0.0498(18) 0.0428(17) 0.0404(17) 0.0068(13) -0.0047(14) -0.0152(14)
C6 0.0226(12) 0.0224(13) 0.0377(14) 0.0009(11) 0.0017(10) -0.0013(10)
C7 0.0214(12) 0.0247(12) 0.0334(14) -0.0004(10) -0.0012(10) 0.0030(10)
C8 0.0222(12) 0.0248(12) 0.0296(13) 0.0015(10) -0.0009(10) 0.0025(10)
C9 0.0184(11) 0.0245(12) 0.0258(12) 0.0006(10) 0.0023(9) -0.0002(9)
C10 0.0163(11) 0.0298(13) 0.0277(13) -0.0007(10) -0.0024(9) -0.0026(9)
C11 0.0320(14) 0.0324(14) 0.0361(15) -0.0054(11) 0.0019(11) 0.0035(11)
C12 0.0377(16) 0.0419(17) 0.0413(17) -0.0164(13) 0.0019(13) 0.0021(13)
C13 0.0296(14) 0.0575(19) 0.0261(14) -0.0107(13) 0.0010(11) -0.0043(13)
C14 0.0208(12) 0.0405(15) 0.0293(14) 0.0017(11) -0.0007(10) -0.0013(11)
C15 0.0145(11) 0.0297(13) 0.0268(13) -0.0024(10) -0.0015(9) -0.0022(9)
C16 0.0139(10) 0.0280(13) 0.0248(12) 0.0011(10) 0.0005(9) -0.0019(9)
C17 0.0230(12) 0.0277(13) 0.0275(12) 0.0025(10) -0.0037(10) -0.0029(10)
C18 0.0314(14) 0.0288(14) 0.0357(14) 0.0028(11) -0.0047(11) 0.0039(11)
C19 0.0324(14) 0.0315(14) 0.0510(17) 0.0053(13) -0.0118(13) 0.0024(12)
C20 0.0425(16) 0.0341(15) 0.0454(17) 0.0041(13) -0.0213(13) 0.0041(13)
C21 0.0153(10) 0.0238(12) 0.0262(12) 0.0018(10) 0.0001(9) -0.0011(9)
C22 0.0191(11) 0.0240(12) 0.0233(12) 0.0009(9) 0.0005(9) 0.0012(9)
C23 0.0197(11) 0.0343(14) 0.0267(13) -0.0013(10) -0.0007(10) -0.0025(10)
C24 0.0442(16) 0.0453(17) 0.0344(15) -0.0092(13) -0.0048(13) -0.0116(14)
C25 0.079(3) 0.073(3) 0.052(2) -0.0209(18) 0.0119(18) -0.046(2)
C26 0.0249(13) 0.0502(18) 0.0445(17) -0.0041(14) 0.0000(12) -0.0134(12)
C27 0.0252(12) 0.0237(12) 0.0249(12) -0.0005(10) 0.0009(10) -0.0009(10)
C28 0.0246(12) 0.0324(14) 0.0253(13) -0.0017(11) 0.0024(10) -0.0011(10)
C29 0.0245(13) 0.0423(16) 0.0355(15) -0.0099(12) 0.0058(11) -0.0051(11)
C30 0.0385(16) 0.0490(17) 0.0323(15) -0.0058(13) 0.0140(12) -0.0145(13)
C31 0.0495(17) 0.0580(19) 0.0233(14) 0.0002(13) 0.0072(13) -0.0178(15)
C32 0.0360(15) 0.0457(16) 0.0269(14) 0.0014(12) -0.0018(11) -0.0109(12)
C33 0.0226(12) 0.0218(12) 0.0266(13) 0.0029(10) -0.0013(10) 0.0010(9)
C34 0.0290(14) 0.0473(17) 0.0305(14) 0.0092(12) 0.0014(11) -0.0055(12)
C35 0.0397(16) 0.0559(19) 0.0322(15) 0.0138(14) -0.0051(12) -0.0039(14)
C36 0.0285(14) 0.0385(15) 0.0398(16) 0.0043(12) -0.0119(12) 0.0008(12)
C37 0.0198(13) 0.065(2) 0.0415(16) 0.0076(15) 0.0015(11) -0.0001(13)
C38 0.0264(14) 0.065(2) 0.0291(14) 0.0110(14) 0.0007(11) 0.0007(13)

loop_
_atom_type_symbol
_atom_type_description
_atom_type_scat_dispersion_real
_atom_type_scat_dispersion_imag
_atom_type_scat_source
C C 0.0033 0.0016 'International Tables Vol C Tables 4.2.6.8 and 6.1.1.4'
H H 0.0000 0.0000 'International Tables Vol C Tables 4.2.6.8 and 6.1.1.4'

loop_
_geom_angle_atom_site_label_1
_geom_angle_atom_site_label_2
_geom_angle_atom_site_label_3
_geom_angle
C6 C1 C2 120.1(3)
C3 C2 C1 120.5(3)
C2 C3 C4 119.6(3)
C3 C4 C5 120.7(3)
C6 C5 C4 120.1(3)
C5 C6 C1 119.0(2)
C5 C6 C7 120.3(2)
C1 C6 C7 120.6(2)
C8 C7 C6 177.1(3)
C7 C8 C9 179.0(3)
C8 C9 C10 109.66(19)
C8 C9 C33 110.94(19)
C10 C9 C33 113.50(18)
C8 C9 C21 111.32(19)
C10 C9 C21 101.34(18)
C33 C9 C21 109.74(18)
C11 C10 C15 121.1(2)
C11 C10 C9 129.4(2)
C15 C10 C9 109.5(2)
C10 C11 C12 118.3(3)
C13 C12 C11 121.0(3)
C12 C13 C14 121.1(2)
C13 C14 C15 118.2(3)
C14 C15 C10 120.3(2)
C14 C15 C16 130.6(2)
C10 C15 C16 109.1(2)
C21 C16 C15 109.9(2)
C21 C16 C17 129.7(2)
C15 C16 C17 120.4(2)
C16 C17 C18 122.7(2)
C16 C17 C20 117.1(2)
C18 C17 C20 87.72(19)
C19 C18 C17 88.73(19)
C20 C19 C18 88.63(19)
C19 C20 C17 88.2(2)
C16 C21 C22 128.9(2)
C16 C21 C9 110.2(2)
C22 C21 C9 120.87(19)
C23 C22 C21 120.0(2)
C23 C22 C27 122.2(2)
C21 C22 C27 117.78(19)
C22 C23 C26 132.9(2)
C22 C23 C24 134.8(2)
C26 C23 C24 91.5(2)
C23 C24 C25 87.9(2)
C24 C25 C26 89.8(2)
C23 C26 C25 88.1(2)
C32 C27 C28 117.8(2)
C32 C27 C22 121.8(2)
C28 C27 C22 120.3(2)
C29 C28 C27 121.0(2)
C30 C29 C28 120.2(2)
C29 C30 C31 119.7(2)
C30 C31 C32 120.3(3)
C31 C32 C27 121.0(3)
C38 C33 C34 117.8(2)
C38 C33 C9 120.9(2)
C34 C33 C9 121.3(2)
C33 C34 C35 120.6(2)
C36 C35 C34 121.0(3)
C35 C36 C37 118.7(2)
C36 C37 C38 120.6(2)
C37 C38 C33 121.3(2)

loop_
_geom_bond_atom_site_label_1
_geom_bond_atom_site_label_2
_geom_bond_distance
C1 C6 1.389(4)
C1 C2 1.393(4)
C2 C3 1.372(5)
C3 C4 1.375(5)
C4 C5 1.388(4)
C5 C6 1.386(4)
C6 C7 1.435(3)
C7 C8 1.196(3)
C8 C9 1.476(3)
C9 C10 1.523(3)
C9 C33 1.539(3)
C9 C21 1.563(3)
C10 C11 1.380(3)
C10 C15 1.401(3)
C11 C12 1.392(4)
C12 C13 1.383(4)
C13 C14 1.391(4)
C14 C15 1.394(3)
C15 C16 1.470(3)
C16 C21 1.347(3)
C16 C17 1.497(3)
C17 C18 1.543(3)
C17 C20 1.561(3)
C18 C19 1.540(4)
C19 C20 1.538(4)
C21 C22 1.482(3)
C22 C23 1.327(3)
C22 C27 1.491(3)
C23 C26 1.512(3)
C23 C24 1.521(4)
C24 C25 1.538(4)
C25 C26 1.541(4)
C27 C32 1.389(3)
C27 C28 1.395(3)
C28 C29 1.392(3)
C29 C30 1.373(4)
C30 C31 1.382(4)
C31 C32 1.387(4)
C33 C38 1.383(3)
C33 C34 1.385(3)
C34 C35 1.385(4)
C35 C36 1.369(4)
C36 C37 1.376(4)
C37 C38 1.379(4)
